data_7033955
loop_
_publ_author_name
'Kissel, Alexander A.'
'Mahrova, Tatyana V.'
'Lyubov, Dmitry M.'
'Cherkasov, Anton V.'
'Fukin, Georgy K.'
'Trifonov, Alexander A.'
'Del Rosal, Iker'
'Maron, Laurent'

_publ_section_title
;
 Metallacyclic yttrium alkyl and hydrido complexes: synthesis, structures
 and catalytic activity in intermolecular olefin hydrophosphination and
 hydroamination.
;
_journal_issue 27
_journal_name_full 'Dalton transactions (Cambridge, England : 2003)'
_journal_page_first 12137
_journal_page_last 12148
_journal_paper_doi 10.1039/c5dt00129c
_journal_volume 44
_journal_year 2015
_chemical_formula_sum 'C52 H94 Li N2 O4 Si2 Y'
_chemical_formula_weight 963.32
_chemical_name_systematic
; 
 ? 
;
_space_group_IT_number 2
_symmetry_cell_setting triclinic
_symmetry_space_group_name_Hall '-P 1'
_symmetry_space_group_name_H-M 'P -1'
_atom_sites_solution_hydrogens geom
_atom_sites_solution_primary direct
_atom_sites_solution_secondary difmap
_audit_creation_method SHELXL-97
_audit_update_record
;
2014-09-17 deposited with the CCDC.
2015-02-10 downloaded from the CCDC.
;
_cell_angle_alpha 68.1230(10)
_cell_angle_beta 81.3930(10)
_cell_angle_gamma 76.1440(10)
_cell_formula_units_Z 4
_cell_length_a 12.6489(7)
_cell_length_b 20.3519(11)
_cell_length_c 24.5922(14)
_cell_measurement_reflns_used 900
_cell_measurement_temperature 100(2)
_cell_measurement_theta_max 30
_cell_measurement_theta_min 2
_cell_volume 5691.1(5)
_computing_cell_refinement 'Bruker SMART'
_computing_data_collection 'Bruker SMART'
_computing_data_reduction 'Bruker SHELXTL'
_computing_molecular_graphics 'Bruker SHELXTL'
_computing_publication_material 'Bruker SHELXTL'
_computing_structure_refinement 'SHELXL-97 (Sheldrick, 2008)'
_computing_structure_solution 'SHELXS-97 (Sheldrick, 2008)'
_diffrn_ambient_temperature 100(2)
_diffrn_measured_fraction_theta_full 0.988
_diffrn_measured_fraction_theta_max 0.988
_diffrn_measurement_device_type 'CCD area detector'
_diffrn_measurement_method 'omega scans'
_diffrn_radiation_monochromator graphite
_diffrn_radiation_source 'fine-focus sealed tube'
_diffrn_radiation_type MoK\a
_diffrn_radiation_wavelength 0.71073
_diffrn_reflns_av_R_equivalents 0.0896
_diffrn_reflns_av_sigmaI/netI 0.1569
_diffrn_reflns_limit_h_max 15
_diffrn_reflns_limit_h_min -15
_diffrn_reflns_limit_k_max 25
_diffrn_reflns_limit_k_min -25
_diffrn_reflns_limit_l_max 30
_diffrn_reflns_limit_l_min -30
_diffrn_reflns_number 47751
_diffrn_reflns_theta_full 26.00
_diffrn_reflns_theta_max 26.00
_diffrn_reflns_theta_min 1.83
_exptl_absorpt_coefficient_mu 1.107
_exptl_absorpt_correction_T_max 0.7469
_exptl_absorpt_correction_T_min 0.6357
_exptl_absorpt_correction_type multi-scan
_exptl_absorpt_process_details 'SADABS (Sheldrick, 1998a)'
_exptl_crystal_colour yellow
_exptl_crystal_density_diffrn 1.124
_exptl_crystal_density_method 'not measured'
_exptl_crystal_description prism
_exptl_crystal_F_000 2088
_exptl_crystal_size_max 0.45
_exptl_crystal_size_mid 0.30
_exptl_crystal_size_min 0.28
_refine_diff_density_max 0.780
_refine_diff_density_min -0.628
_refine_diff_density_rms 0.060
_refine_ls_extinction_method none
_refine_ls_goodness_of_fit_ref 0.831
_refine_ls_hydrogen_treatment constr
_refine_ls_matrix_type full
_refine_ls_number_parameters 1180
_refine_ls_number_reflns 22115
_refine_ls_number_restraints 122
_refine_ls_restrained_S_all 0.838
_refine_ls_R_factor_all 0.1401
_refine_ls_R_factor_gt 0.0536
_refine_ls_shift/su_max 0.002
_refine_ls_shift/su_mean 0.000
_refine_ls_structure_factor_coef Fsqd
_refine_ls_weighting_details 'calc w=1/[\s^2^(Fo^2^)+(0.0357P)^2^+0.0000P] where P=(Fo^2^+2Fc^2^)/3'
_refine_ls_weighting_scheme calc
_refine_ls_wR_factor_gt 0.0833
_refine_ls_wR_factor_ref 0.0961
_reflns_number_gt 10999
_reflns_number_total 22115
_reflns_threshold_expression >2sigma(I)
_cod_data_source_file c5dt00129c2.cif
_cod_data_source_block ydad3m
_cod_depositor_comments
;
The following automatic conversions were performed:

'_symmetry_cell_setting' value 'Triclinic' changed to 'triclinic'
according to
/usr/data/users/saulius/crontab/automatic-downloads/rss-feeds/RSC/lib/dictionaries/cif_core.dic
dictionary named 'cif_core.dic' version 2.4.2 from 2011-04-26.

Automatic conversion script
Id: cif_fix_values 3008 2015-01-20 13:52:24Z robertas 

 Adding full bibliography for 7033954--7033957.cif.
;
_cod_original_sg_symbol_H-M P-1
_cod_database_code 7033955

loop_
_symmetry_equiv_pos_as_xyz
'x, y, z'
'-x, -y, -z'

loop_
_atom_site_label
_atom_site_type_symbol
_atom_site_fract_x
_atom_site_fract_y
_atom_site_fract_z
_atom_site_U_iso_or_equiv
_atom_site_adp_type
_atom_site_occupancy
_atom_site_symmetry_multiplicity
_atom_site_calc_flag
_atom_site_refinement_flags
_atom_site_disorder_assembly
_atom_site_disorder_group
Y1A Y 0.390499(19) 0.799147(12) 0.926726(10) 0.02787(7) Uani 1 1 d . . .
Si1A Si 0.65104(6) 0.65973(4) 0.91118(3) 0.0382(2) Uani 1 1 d U . .
Si2A Si 0.25238(6) 0.99579(4) 0.89267(3) 0.0370(2) Uani 1 1 d . . .
N1A N 0.25568(15) 0.75025(9) 0.92284(8) 0.0272(5) Uani 1 1 d . . .
N2A N 0.35057(15) 0.75054(10) 1.02203(8) 0.0313(6) Uani 1 1 d . . .
C1A C 0.28537(19) 0.68565(12) 0.97128(10) 0.0320(7) Uani 1 1 d . . .
C2A C 0.33213(19) 0.68548(13) 1.01828(10) 0.0322(7) Uani 1 1 d . . .
C3A C 0.2717(2) 0.61612(12) 0.96678(11) 0.0387(8) Uani 1 1 d . . .
H3AA H 0.2835 0.5770 1.0048 0.058 Uiso 1 1 calc R . .
H3AB H 0.3250 0.6043 0.9369 0.058 Uiso 1 1 calc R . .
H3AC H 0.1978 0.6220 0.9558 0.058 Uiso 1 1 calc R . .
C4A C 0.3822(2) 0.61451(13) 1.06374(11) 0.0465(8) Uani 1 1 d . . .
H4AA H 0.3257 0.5965 1.0939 0.070 Uiso 1 1 calc R . .
H4AB H 0.4396 0.6223 1.0821 0.070 Uiso 1 1 calc R . .
H4AC H 0.4137 0.5790 1.0446 0.070 Uiso 1 1 calc R . .
C5A C 0.17521(18) 0.75209(12) 0.88765(10) 0.0278(7) Uani 1 1 d . . .
C6A C 0.20632(19) 0.74259(12) 0.83311(10) 0.0294(7) Uani 1 1 d . . .
C7A C 0.12595(19) 0.74457(12) 0.79979(10) 0.0329(7) Uani 1 1 d . . .
H7AA H 0.1464 0.7383 0.7630 0.039 Uiso 1 1 calc R . .
C8A C 0.0166(2) 0.75539(12) 0.81858(10) 0.0359(7) Uani 1 1 d . . .
H8AA H -0.0371 0.7558 0.7953 0.043 Uiso 1 1 calc R . .
C9A C -0.0134(2) 0.76563(13) 0.87160(11) 0.0382(8) Uani 1 1 d . . .
H9AA H -0.0885 0.7731 0.8845 0.046 Uiso 1 1 calc R . .
C10A C 0.06389(19) 0.76531(12) 0.90660(10) 0.0308(7) Uani 1 1 d . . .
C11A C 0.3250(2) 0.72823(13) 0.81171(11) 0.0369(7) Uani 1 1 d . . .
H11E H 0.3681 0.7077 0.8473 0.044 Uiso 1 1 calc R . .
C12A C 0.3536(2) 0.67239(16) 0.78121(14) 0.0764(10) Uani 1 1 d . . .
H12E H 0.3284 0.6282 0.8067 0.115 Uiso 1 1 calc R . .
H12F H 0.4329 0.6612 0.7733 0.115 Uiso 1 1 calc R . .
H12G H 0.3179 0.6920 0.7441 0.115 Uiso 1 1 calc R . .
C13A C 0.3643(2) 0.79633(15) 0.77253(12) 0.0568(10) Uani 1 1 d . . .
H13C H 0.3530 0.8300 0.7937 0.085 Uiso 1 1 calc R . .
H13D H 0.3231 0.8189 0.7372 0.085 Uiso 1 1 calc R . .
H13E H 0.4421 0.7842 0.7613 0.085 Uiso 1 1 calc R . .
C14A C 0.0270(2) 0.77836(13) 0.96419(10) 0.0346(7) Uani 1 1 d . . .
H14C H 0.0904 0.7881 0.9778 0.042 Uiso 1 1 calc R . .
C15A C -0.0661(2) 0.84359(14) 0.95744(11) 0.0486(9) Uani 1 1 d . . .
H15C H -0.0458 0.8858 0.9256 0.073 Uiso 1 1 calc R . .
H15D H -0.0805 0.8535 0.9942 0.073 Uiso 1 1 calc R . .
H15E H -0.1319 0.8334 0.9482 0.073 Uiso 1 1 calc R . .
C16A C -0.0067(2) 0.71145(14) 1.01168(11) 0.0438(8) Uani 1 1 d . . .
H16C H 0.0554 0.6706 1.0184 0.066 Uiso 1 1 calc R . .
H16D H -0.0672 0.6996 0.9988 0.066 Uiso 1 1 calc R . .
H16E H -0.0300 0.7213 1.0482 0.066 Uiso 1 1 calc R . .
C17A C 0.36279(19) 0.75048(12) 1.07813(10) 0.0302(7) Uani 1 1 d . . .
C18A C 0.2807(2) 0.73736(13) 1.12417(10) 0.0353(7) Uani 1 1 d . . .
C19A C 0.2981(2) 0.73859(13) 1.17826(11) 0.0410(8) Uani 1 1 d . . .
H19C H 0.2429 0.7292 1.2093 0.049 Uiso 1 1 calc R . .
C20A C 0.3940(2) 0.75314(14) 1.18805(11) 0.0439(8) Uani 1 1 d . . .
H20C H 0.4046 0.7538 1.2253 0.053 Uiso 1 1 calc R . .
C21A C 0.4732(2) 0.76657(12) 1.14268(10) 0.0353(7) Uani 1 1 d . . .
H21C H 0.5387 0.7770 1.1491 0.042 Uiso 1 1 calc R . .
C22A C 0.46089(19) 0.76542(12) 1.08824(10) 0.0292(7) Uani 1 1 d . . .
C23A C 0.1684(2) 0.72762(13) 1.11499(11) 0.0381(8) Uani 1 1 d . . .
H23C H 0.1738 0.7211 1.0763 0.046 Uiso 1 1 calc R . .
C24A C 0.0832(2) 0.79544(14) 1.11182(12) 0.0492(9) Uani 1 1 d . . .
H24C H 0.0123 0.7892 1.1052 0.074 Uiso 1 1 calc R . .
H24D H 0.1045 0.8368 1.0794 0.074 Uiso 1 1 calc R . .
H24E H 0.0779 0.8042 1.1488 0.074 Uiso 1 1 calc R . .
C25A C 0.1339(2) 0.66127(14) 1.16186(12) 0.0533(9) Uani 1 1 d . . .
H25C H 0.1893 0.6182 1.1624 0.080 Uiso 1 1 calc R . .
H25D H 0.0639 0.6563 1.1530 0.080 Uiso 1 1 calc R . .
H25E H 0.1264 0.6666 1.2003 0.080 Uiso 1 1 calc R . .
C26A C 0.54804(18) 0.78213(12) 1.03825(10) 0.0319(7) Uani 1 1 d . . .
H26E H 0.5469 0.7521 1.0142 0.038 Uiso 1 1 calc R . .
C27A C 0.5208(2) 0.86155(12) 0.99817(10) 0.0408(8) Uani 1 1 d . . .
H27E H 0.4454 0.8734 0.9871 0.061 Uiso 1 1 calc R . .
H27F H 0.5705 0.8695 0.9628 0.061 Uiso 1 1 calc R . .
H27G H 0.5290 0.8925 1.0191 0.061 Uiso 1 1 calc R . .
C28A C 0.66463(19) 0.76444(14) 1.05754(11) 0.0446(8) Uani 1 1 d . . .
H28E H 0.6811 0.7143 1.0845 0.067 Uiso 1 1 calc R . .
H28F H 0.6708 0.7969 1.0775 0.067 Uiso 1 1 calc R . .
H28G H 0.7164 0.7709 1.0230 0.067 Uiso 1 1 calc R . .
C29A C 0.57357(19) 0.75208(13) 0.89165(11) 0.0364(7) Uani 1 1 d U . .
H29E H 0.5714 0.7695 0.8484 0.044 Uiso 1 1 calc R . .
H29F H 0.6214 0.7792 0.8994 0.044 Uiso 1 1 calc R . .
C30A C 0.7843(2) 0.64888(15) 0.86607(12) 0.0579(9) Uani 1 1 d . . .
H30E H 0.8359 0.6707 0.8764 0.087 Uiso 1 1 calc R . .
H30F H 0.7716 0.6729 0.8242 0.087 Uiso 1 1 calc R . .
H30G H 0.8146 0.5974 0.8742 0.087 Uiso 1 1 calc R . .
C31A C 0.5722(2) 0.59952(14) 0.89968(14) 0.0637(10) Uani 1 1 d . . .
H31E H 0.5056 0.5976 0.9258 0.096 Uiso 1 1 calc R . .
H31F H 0.6171 0.5508 0.9084 0.096 Uiso 1 1 calc R . .
H31G H 0.5528 0.6186 0.8588 0.096 Uiso 1 1 calc R . .
C32A C 0.6874(2) 0.62162(15) 0.98860(12) 0.0613(10) Uani 1 1 d . . .
H32E H 0.6207 0.6204 1.0146 0.092 Uiso 1 1 calc R . .
H32F H 0.7303 0.6518 0.9952 0.092 Uiso 1 1 calc R . .
H32G H 0.7306 0.5724 0.9969 0.092 Uiso 1 1 calc R . .
C33A C 0.3491(2) 0.92848(13) 0.86794(11) 0.0429(8) Uani 1 1 d . . .
H33A H 0.4196 0.9447 0.8582 0.051 Uiso 1 1 calc R . .
H33B H 0.3241 0.9322 0.8304 0.051 Uiso 1 1 calc R . .
C34A C 0.3234(2) 1.04331(14) 0.92372(12) 0.0524(9) Uani 1 1 d . . .
H34A H 0.3663 1.0077 0.9560 0.079 Uiso 1 1 calc R . .
H34B H 0.2692 1.0771 0.9385 0.079 Uiso 1 1 calc R . .
H34C H 0.3720 1.0700 0.8930 0.079 Uiso 1 1 calc R . .
C35A C 0.1674(2) 1.06973(14) 0.83514(12) 0.0596(10) Uani 1 1 d . . .
H35A H 0.1288 1.0485 0.8163 0.089 Uiso 1 1 calc R . .
H35B H 0.2148 1.0991 0.8056 0.089 Uiso 1 1 calc R . .
H35C H 0.1143 1.1003 0.8535 0.089 Uiso 1 1 calc R . .
C36A C 0.1525(2) 0.95125(15) 0.95058(14) 0.0731(12) Uani 1 1 d . . .
H36A H 0.1913 0.9164 0.9847 0.110 Uiso 1 1 calc R . .
H36B H 0.1147 0.9260 0.9350 0.110 Uiso 1 1 calc R . .
H36C H 0.0991 0.9879 0.9625 0.110 Uiso 1 1 calc R . .
Y1B Y 0.357420(19) 0.316272(12) 0.445435(10) 0.02459(7) Uani 1 1 d . . .
Si1B Si 0.21960(6) 0.51852(4) 0.40694(3) 0.0331(2) Uani 1 1 d U . .
Si2B Si 0.59038(6) 0.17096(4) 0.43653(3) 0.0366(2) Uani 1 1 d U . .
N1B N 0.32067(14) 0.27342(9) 0.54038(8) 0.0236(5) Uani 1 1 d . . .
N2B N 0.22554(14) 0.26188(9) 0.44541(8) 0.0238(5) Uani 1 1 d . . .
C1B C 0.20490(18) 0.28995(11) 0.53551(9) 0.0229(6) Uani 1 1 d . . .
C2B C 0.16007(17) 0.28347(11) 0.49079(10) 0.0224(6) Uani 1 1 d . . .
C3B C 0.13670(19) 0.32850(12) 0.57555(10) 0.0309(7) Uani 1 1 d . . .
H3BA H 0.0664 0.3131 0.5871 0.046 Uiso 1 1 calc R . .
H3BB H 0.1243 0.3809 0.5546 0.046 Uiso 1 1 calc R . .
H3BC H 0.1756 0.3163 0.6107 0.046 Uiso 1 1 calc R . .
C4B C 0.03834(17) 0.30789(12) 0.48321(10) 0.0282(7) Uani 1 1 d . . .
H4BA H 0.0057 0.2656 0.4925 0.042 Uiso 1 1 calc R . .
H4BB H 0.0260 0.3397 0.4425 0.042 Uiso 1 1 calc R . .
H4BC H 0.0048 0.3341 0.5098 0.042 Uiso 1 1 calc R . .
C5B C 0.35916(18) 0.24710(12) 0.59687(10) 0.0270(7) Uani 1 1 d . . .
C6B C 0.34427(18) 0.17892(12) 0.63865(10) 0.0280(7) Uani 1 1 d . . .
C7B C 0.3877(2) 0.15438(13) 0.69329(11) 0.0365(8) Uani 1 1 d . . .
H7BA H 0.3759 0.1095 0.7216 0.044 Uiso 1 1 calc R . .
C8B C 0.4473(2) 0.19376(13) 0.70710(11) 0.0396(8) Uani 1 1 d . . .
H8BA H 0.4771 0.1758 0.7443 0.047 Uiso 1 1 calc R . .
C9B C 0.46328(19) 0.25906(13) 0.66682(10) 0.0366(7) Uani 1 1 d . . .
H9BA H 0.5052 0.2857 0.6765 0.044 Uiso 1 1 calc R . .
C10B C 0.41974(18) 0.28760(12) 0.61191(10) 0.0271(7) Uani 1 1 d . . .
C11B C 0.28292(19) 0.13226(12) 0.62454(11) 0.0324(7) Uani 1 1 d . . .
H11F H 0.2791 0.1505 0.5809 0.039 Uiso 1 1 calc R . .
C12B C 0.3410(2) 0.05305(12) 0.64336(11) 0.0390(8) Uani 1 1 d . . .
H12H H 0.4155 0.0495 0.6250 0.058 Uiso 1 1 calc R . .
H12I H 0.3011 0.0258 0.6310 0.058 Uiso 1 1 calc R . .
H12J H 0.3438 0.0331 0.6862 0.058 Uiso 1 1 calc R . .
C13B C 0.1655(2) 0.13813(13) 0.65198(11) 0.0439(8) Uani 1 1 d . . .
H13F H 0.1275 0.1888 0.6383 0.066 Uiso 1 1 calc R . .
H13G H 0.1665 0.1200 0.6949 0.066 Uiso 1 1 calc R . .
H13H H 0.1274 0.1093 0.6403 0.066 Uiso 1 1 calc R . .
C14B C 0.43398(19) 0.36132(12) 0.56953(10) 0.0331(7) Uani 1 1 d . . .
H14D H 0.3721 0.3805 0.5433 0.040 Uiso 1 1 calc R . .
C15B C 0.4291(2) 0.41608(13) 0.60008(11) 0.0453(8) Uani 1 1 d . . .
H15F H 0.3643 0.4156 0.6274 0.068 Uiso 1 1 calc R . .
H15G H 0.4254 0.4646 0.5705 0.068 Uiso 1 1 calc R . .
H15H H 0.4947 0.4027 0.6217 0.068 Uiso 1 1 calc R . .
C16B C 0.5392(2) 0.35700(15) 0.53054(12) 0.0539(9) Uani 1 1 d . . .
H16F H 0.5411 0.3226 0.5110 0.081 Uiso 1 1 calc R . .
H16G H 0.6020 0.3408 0.5546 0.081 Uiso 1 1 calc R . .
H16H H 0.5421 0.4048 0.5009 0.081 Uiso 1 1 calc R . .
C17B C 0.17159(18) 0.24210(12) 0.40874(10) 0.0256(6) Uani 1 1 d . . .
C18B C 0.12866(19) 0.17818(12) 0.43060(10) 0.0271(7) Uani 1 1 d . . .
C19B C 0.07362(19) 0.16226(12) 0.39356(10) 0.0314(7) Uani 1 1 d . . .
H19D H 0.0439 0.1197 0.4083 0.038 Uiso 1 1 calc R . .
C20B C 0.06149(19) 0.20697(12) 0.33606(10) 0.0323(7) Uani 1 1 d . . .
H20D H 0.0228 0.1955 0.3116 0.039 Uiso 1 1 calc R . .
C21B C 0.10517(19) 0.26843(12) 0.31372(10) 0.0290(7) Uani 1 1 d . . .
H21D H 0.0979 0.2983 0.2737 0.035 Uiso 1 1 calc R . .
C22B C 0.15986(18) 0.28724(12) 0.34912(10) 0.0248(6) Uani 1 1 d . . .
C23B C 0.1501(2) 0.12459(13) 0.49233(10) 0.0347(7) Uani 1 1 d . . .
H23D H 0.1482 0.1527 0.5183 0.042 Uiso 1 1 calc R . .
C24B C 0.2646(2) 0.07813(14) 0.49179(12) 0.0516(9) Uani 1 1 d . . .
H24F H 0.3184 0.1093 0.4775 0.077 Uiso 1 1 calc R . .
H24G H 0.2690 0.0508 0.4658 0.077 Uiso 1 1 calc R . .
H24H H 0.2796 0.0445 0.5317 0.077 Uiso 1 1 calc R . .
C25B C 0.0674(2) 0.07589(15) 0.51865(11) 0.0567(10) Uani 1 1 d . . .
H25F H 0.0822 0.0466 0.5596 0.085 Uiso 1 1 calc R . .
H25G H 0.0729 0.0441 0.4962 0.085 Uiso 1 1 calc R . .
H25H H -0.0063 0.1056 0.5171 0.085 Uiso 1 1 calc R . .
C26B C 0.20617(18) 0.35496(12) 0.32398(10) 0.0284(7) Uani 1 1 d . . .
H26F H 0.2071 0.3721 0.3570 0.034 Uiso 1 1 calc R . .
C27B C 0.32512(19) 0.33807(13) 0.30003(11) 0.0391(8) Uani 1 1 d . . .
H27H H 0.3671 0.2984 0.3306 0.059 Uiso 1 1 calc R . .
H27I H 0.3571 0.3811 0.2884 0.059 Uiso 1 1 calc R . .
H27J H 0.3270 0.3239 0.2659 0.059 Uiso 1 1 calc R . .
C28B C 0.1409(2) 0.41764(13) 0.27616(10) 0.0387(8) Uani 1 1 d . . .
H28H H 0.0642 0.4267 0.2905 0.058 Uiso 1 1 calc R . .
H28I H 0.1463 0.4050 0.2409 0.058 Uiso 1 1 calc R . .
H28J H 0.1706 0.4612 0.2665 0.058 Uiso 1 1 calc R . .
C29B C 0.33446(19) 0.44765(12) 0.39883(11) 0.0331(7) Uani 1 1 d U . .
H29G H 0.3989 0.4595 0.4088 0.040 Uiso 1 1 calc R . .
H29H H 0.3445 0.4567 0.3561 0.040 Uiso 1 1 calc R . .
C30B C 0.2190(2) 0.53232(14) 0.47794(11) 0.0488(8) Uani 1 1 d . . .
H30H H 0.2125 0.4873 0.5107 0.073 Uiso 1 1 calc R . .
H30I H 0.1571 0.5706 0.4810 0.073 Uiso 1 1 calc R . .
H30J H 0.2872 0.5463 0.4795 0.073 Uiso 1 1 calc R . .
C31B C 0.08501(19) 0.49525(13) 0.40598(11) 0.0414(8) Uani 1 1 d U . .
H31H H 0.0752 0.4525 0.4404 0.062 Uiso 1 1 calc R . .
H31I H 0.0838 0.4851 0.3702 0.062 Uiso 1 1 calc R . .
H31J H 0.0258 0.5360 0.4068 0.062 Uiso 1 1 calc R . .
C32B C 0.2157(2) 0.60978(14) 0.34703(13) 0.0628(11) Uani 1 1 d . . .
H32H H 0.2824 0.6268 0.3460 0.094 Uiso 1 1 calc R . .
H32I H 0.1521 0.6442 0.3549 0.094 Uiso 1 1 calc R . .
H32J H 0.2105 0.6057 0.3091 0.094 Uiso 1 1 calc R . .
C33B C 0.54204(19) 0.26838(12) 0.41360(11) 0.0329(7) Uani 1 1 d . . .
H33C H 0.5483 0.2880 0.3701 0.039 Uiso 1 1 calc R . .
H33D H 0.5930 0.2882 0.4272 0.039 Uiso 1 1 calc R . .
C34B C 0.5509(2) 0.12742(15) 0.51654(11) 0.0537(10) Uani 1 1 d . . .
H34D H 0.5854 0.1454 0.5398 0.081 Uiso 1 1 calc R . .
H34E H 0.5754 0.0749 0.5283 0.081 Uiso 1 1 calc R . .
H34F H 0.4714 0.1392 0.5233 0.081 Uiso 1 1 calc R . .
C35B C 0.7414(2) 0.13870(15) 0.42626(15) 0.0734(12) Uani 1 1 d U . .
H35D H 0.7798 0.1566 0.4480 0.110 Uiso 1 1 calc R . .
H35E H 0.7647 0.1569 0.3844 0.110 Uiso 1 1 calc R . .
H35F H 0.7587 0.0857 0.4411 0.110 Uiso 1 1 calc R . .
C36B C 0.5242(3) 0.13308(15) 0.39479(12) 0.0731(10) Uani 1 1 d . . .
H36D H 0.5469 0.1524 0.3529 0.110 Uiso 1 1 calc R . .
H36E H 0.4447 0.1467 0.4003 0.110 Uiso 1 1 calc R . .
H36F H 0.5464 0.0803 0.4093 0.110 Uiso 1 1 calc R . .
Li1 Li 0.1991(4) 0.4839(2) 0.75744(19) 0.0437(14) Uani 1 1 d . . .
O1S O 0.11508(14) 0.49602(8) 0.82643(7) 0.0379(5) Uani 1 1 d . A .
C1S C 0.0904(3) 0.44114(15) 0.87937(12) 0.0602(10) Uani 1 1 d . . .
H1SA H 0.1581 0.4063 0.8944 0.072 Uiso 1 1 calc R A .
H1SB H 0.0403 0.4147 0.8726 0.072 Uiso 1 1 calc R . .
C2S C 0.0376(2) 0.47670(14) 0.92291(11) 0.0498(9) Uani 1 1 d . A .
H2SA H 0.0582 0.4459 0.9632 0.060 Uiso 1 1 calc R . .
H2SB H -0.0429 0.4879 0.9222 0.060 Uiso 1 1 calc R . .
C3S C 0.0834(2) 0.54500(13) 0.90120(11) 0.0437(8) Uani 1 1 d . . .
H3SA H 0.0337 0.5836 0.9132 0.052 Uiso 1 1 calc R A .
H3SB H 0.1560 0.5359 0.9160 0.052 Uiso 1 1 calc R . .
C4S C 0.0911(2) 0.56432(13) 0.83579(11) 0.0407(8) Uani 1 1 d . A .
H4SA H 0.0214 0.5941 0.8191 0.049 Uiso 1 1 calc R . .
H4SB H 0.1500 0.5916 0.8172 0.049 Uiso 1 1 calc R . .
O2S O 0.16580(13) 0.56358(8) 0.68539(7) 0.0382(5) Uani 1 1 d . A .
C5S C 0.1792(2) 0.63491(13) 0.67918(11) 0.0416(8) Uani 1 1 d . . .
H5SA H 0.2507 0.6322 0.6925 0.050 Uiso 1 1 calc R A .
H5SB H 0.1208 0.6564 0.7028 0.050 Uiso 1 1 calc R . .
C6S C 0.1725(2) 0.67959(12) 0.61485(10) 0.0357(7) Uani 1 1 d . A .
H6SA H 0.2175 0.7170 0.6027 0.043 Uiso 1 1 calc R . .
H6SB H 0.0962 0.7031 0.6051 0.043 Uiso 1 1 calc R . .
C7S C 0.2179(2) 0.62313(13) 0.58650(11) 0.0377(8) Uani 1 1 d . . .
H7SA H 0.1924 0.6390 0.5466 0.045 Uiso 1 1 calc R A .
H7SB H 0.2987 0.6120 0.5842 0.045 Uiso 1 1 calc R . .
C8S C 0.1717(2) 0.55897(13) 0.62801(10) 0.0370(7) Uani 1 1 d . A .
H8SA H 0.0983 0.5611 0.6172 0.044 Uiso 1 1 calc R . .
H8SB H 0.2199 0.5132 0.6269 0.044 Uiso 1 1 calc R . .
O3S O 0.3452(3) 0.49646(18) 0.76417(16) 0.0401(7) Uani 0.50 1 d PDU A 1
C9S C 0.4415(4) 0.4627(3) 0.7310(2) 0.0543(12) Uani 0.50 1 d PDU A 1
H9SA H 0.4506 0.4952 0.6898 0.065 Uiso 0.50 1 calc PR A 1
H9SB H 0.4319 0.4157 0.7314 0.065 Uiso 0.50 1 calc PR A 1
C10S C 0.5394(4) 0.4530(3) 0.7657(2) 0.0457(12) Uani 0.50 1 d PDU A 1
H10A H 0.5654 0.4015 0.7890 0.055 Uiso 0.50 1 calc PR A 1
H10B H 0.6005 0.4721 0.7390 0.055 Uiso 0.50 1 calc PR A 1
C11S C 0.4987(5) 0.4915(3) 0.8005(2) 0.0511(13) Uani 0.50 1 d PDU A 1
H11A H 0.4896 0.5440 0.7782 0.061 Uiso 0.50 1 calc PR A 1
H11B H 0.5457 0.4783 0.8332 0.061 Uiso 0.50 1 calc PR A 1
C12S C 0.3896(4) 0.4696(3) 0.8226(3) 0.0405(10) Uani 0.50 1 d PDU A 1
H12A H 0.3966 0.4167 0.8423 0.049 Uiso 0.50 1 calc PR A 1
H12B H 0.3469 0.4950 0.8487 0.049 Uiso 0.50 1 calc PR A 1
O3' O 0.3469(3) 0.4682(2) 0.77400(17) 0.0401(7) Uani 0.50 1 d PDU A 2
C9' C 0.4182(4) 0.5039(3) 0.7122(2) 0.0543(12) Uani 0.50 1 d PDU A 2
H9'A H 0.3873 0.5059 0.6768 0.065 Uiso 0.50 1 calc PR A 2
H9'B H 0.4326 0.5516 0.7073 0.065 Uiso 0.50 1 calc PR A 2
C10' C 0.5179(4) 0.4403(3) 0.7328(2) 0.0457(12) Uani 0.50 1 d PDU A 2
H10C H 0.5849 0.4505 0.7075 0.055 Uiso 0.50 1 calc PR A 2
H10D H 0.5033 0.3942 0.7337 0.055 Uiso 0.50 1 calc PR A 2
C11' C 0.5267(5) 0.4388(3) 0.7995(2) 0.0511(13) Uani 0.50 1 d PDU A 2
H11C H 0.5618 0.3904 0.8253 0.061 Uiso 0.50 1 calc PR A 2
H11D H 0.5672 0.4752 0.7988 0.061 Uiso 0.50 1 calc PR A 2
C12' C 0.4111(5) 0.4572(3) 0.8178(3) 0.0405(10) Uani 0.50 1 d PDU A 2
H12C H 0.3920 0.4176 0.8534 0.049 Uiso 0.50 1 calc PR A 2
H12D H 0.3978 0.5016 0.8277 0.049 Uiso 0.50 1 calc PR A 2
O4S O 0.19606(14) 0.39459(9) 0.74751(7) 0.0453(5) Uani 1 1 d . A .
C13S C 0.2701(2) 0.32991(14) 0.77939(12) 0.0521(9) Uani 1 1 d . . .
H13A H 0.2926 0.3346 0.8145 0.063 Uiso 1 1 calc R A .
H13B H 0.3361 0.3200 0.7541 0.063 Uiso 1 1 calc R . .
C14S C 0.2065(2) 0.27163(16) 0.79673(12) 0.0586(10) Uani 1 1 d . A .
H14A H 0.1564 0.2714 0.8318 0.070 Uiso 1 1 calc R . .
H14B H 0.2551 0.2235 0.8047 0.070 Uiso 1 1 calc R . .
C15S C 0.1441(3) 0.29267(14) 0.74284(12) 0.0618(10) Uani 1 1 d . . .
H15A H 0.0764 0.2731 0.7530 0.074 Uiso 1 1 calc R A .
H15B H 0.1893 0.2751 0.7126 0.074 Uiso 1 1 calc R . .
C16S C 0.1182(2) 0.37575(14) 0.72147(12) 0.0538(9) Uani 1 1 d . A .
H16A H 0.1266 0.3965 0.6781 0.065 Uiso 1 1 calc R . .
H16B H 0.0426 0.3938 0.7346 0.065 Uiso 1 1 calc R . .
Li2 Li 0.2182(4) 0.9707(2) 0.2566(2) 0.0481(14) Uani 1 1 d . . .
O5S O 0.06569(14) 1.01255(10) 0.26355(7) 0.0542(6) Uani 1 1 d U . .
C17S C 0.0142(2) 1.01582(15) 0.31838(11) 0.0486(9) Uani 1 1 d . . .
H17A H 0.0574 1.0363 0.3362 0.058 Uiso 1 1 calc R . .
H17B H 0.0070 0.9669 0.3460 0.058 Uiso 1 1 calc R . .
C18S C -0.0970(2) 1.06397(14) 0.30519(12) 0.0457(8) Uani 1 1 d . . .
H18A H -0.1523 1.0470 0.3374 0.055 Uiso 1 1 calc R . .
H18B H -0.0954 1.1146 0.2992 0.055 Uiso 1 1 calc R . .
C19S C -0.1205(2) 1.05708(14) 0.24961(12) 0.0504(9) Uani 1 1 d . . .
H19A H -0.1559 1.0155 0.2583 0.060 Uiso 1 1 calc R . .
H19B H -0.1679 1.1016 0.2255 0.060 Uiso 1 1 calc R . .
C20S C -0.0102(2) 1.04542(17) 0.21947(12) 0.0608(10) Uani 1 1 d U . .
H20A H -0.0072 1.0137 0.1968 0.073 Uiso 1 1 calc R . .
H20B H 0.0067 1.0921 0.1921 0.073 Uiso 1 1 calc R . .
O6S O 0.29228(14) 1.03377(9) 0.27062(8) 0.0496(6) Uani 1 1 d . . .
C21S C 0.2559(2) 1.11196(13) 0.24890(12) 0.0492(9) Uani 1 1 d . . .
H21A H 0.1787 1.1258 0.2621 0.059 Uiso 1 1 calc R . .
H21B H 0.2636 1.1318 0.2055 0.059 Uiso 1 1 calc R . .
C22S C 0.3307(2) 1.13916(14) 0.27522(13) 0.0499(9) Uani 1 1 d . . .
H22A H 0.3397 1.1888 0.2504 0.060 Uiso 1 1 calc R . .
H22B H 0.3036 1.1380 0.3154 0.060 Uiso 1 1 calc R . .
C23S C 0.4355(2) 1.08449(14) 0.27550(14) 0.0579(10) Uani 1 1 d . . .
H23A H 0.4746 1.0963 0.2362 0.069 Uiso 1 1 calc R . .
H23B H 0.4841 1.0824 0.3044 0.069 Uiso 1 1 calc R . .
C24S C 0.3987(2) 1.01633(16) 0.29223(15) 0.0689(11) Uani 1 1 d . . .
H24A H 0.4497 0.9833 0.2747 0.083 Uiso 1 1 calc R . .
H24B H 0.3949 0.9924 0.3355 0.083 Uiso 1 1 calc R . .
O7S O 0.24855(16) 0.97218(11) 0.17902(8) 0.0658(6) Uani 1 1 d . . .
C25S C 0.2045(3) 0.93429(16) 0.15090(13) 0.0756(11) Uani 1 1 d . C .
H25A H 0.1259 0.9547 0.1456 0.091 Uiso 1 1 calc R . .
H25B H 0.2131 0.8824 0.1754 0.091 Uiso 1 1 calc R . .
C26S C 0.2658(2) 0.94299(16) 0.09266(13) 0.0627(10) Uani 1 1 d . . .
H26A H 0.3070 0.8957 0.0912 0.075 Uiso 0.50 1 calc PR B 1
H26B H 0.2153 0.9652 0.0606 0.075 Uiso 0.50 1 calc PR B 1
H26D H 0.2258 0.9830 0.0607 0.075 Uiso 0.50 1 calc PR B 2
H26G H 0.2800 0.8979 0.0838 0.075 Uiso 0.50 1 calc PR B 2
C27S C 0.3343(5) 0.9867(3) 0.0878(2) 0.0535(12) Uani 0.50 1 d PDU C 1
H27A H 0.3258 1.0269 0.0496 0.064 Uiso 0.50 1 calc PR C 1
H27B H 0.4102 0.9590 0.0876 0.064 Uiso 0.50 1 calc PR C 1
C28S C 0.3177(5) 1.0174(3) 0.1348(2) 0.0623(12) Uani 0.50 1 d PDU C 1
H28A H 0.3878 1.0131 0.1503 0.075 Uiso 0.50 1 calc PR C 1
H28B H 0.2804 1.0688 0.1207 0.075 Uiso 0.50 1 calc PR C 1
C27' C 0.3786(5) 0.9615(3) 0.1019(2) 0.0535(12) Uani 0.50 1 d PDU C 2
H27C H 0.4374 0.9178 0.1123 0.064 Uiso 0.50 1 calc PR C 2
H27D H 0.4033 0.9989 0.0662 0.064 Uiso 0.50 1 calc PR C 2
C28' C 0.3476(5) 0.9877(3) 0.1493(2) 0.0623(12) Uani 0.50 1 d PDU C 2
H28C H 0.4055 0.9661 0.1774 0.075 Uiso 0.50 1 calc PR C 2
H28D H 0.3422 1.0407 0.1339 0.075 Uiso 0.50 1 calc PR C 2
O8S O 0.23498(16) 0.87827(10) 0.31862(8) 0.0596(6) Uani 1 1 d DU . .
C29S C 0.2763(3) 0.86149(16) 0.37382(12) 0.0654(11) Uani 1 1 d DU C .
H29A H 0.2748 0.9060 0.3817 0.078 Uiso 0.50 1 calc PR D 1
H29B H 0.3521 0.8334 0.3754 0.078 Uiso 0.50 1 calc PR D 1
H29C H 0.2513 0.9029 0.3877 0.078 Uiso 0.50 1 d PR D 2
H29D H 0.3571 0.8507 0.3708 0.078 Uiso 0.50 1 d PR D 2
C30S C 0.2000(5) 0.8169(3) 0.4174(3) 0.0785(17) Uani 0.50 1 d PD C 1
H30A H 0.1324 0.8488 0.4262 0.094 Uiso 0.50 1 calc PR C 1
H30B H 0.2355 0.7874 0.4545 0.094 Uiso 0.50 1 calc PR C 1
C31S C 0.1737(6) 0.7683(3) 0.3888(2) 0.0787(17) Uani 0.50 1 d PD C 1
H31A H 0.2213 0.7196 0.4009 0.094 Uiso 0.50 1 calc PR C 1
H31B H 0.0961 0.7640 0.3961 0.094 Uiso 0.50 1 calc PR C 1
C32S C 0.2008(5) 0.8140(3) 0.3264(2) 0.0616(12) Uani 0.50 1 d PDU C 1
H32A H 0.2591 0.7842 0.3090 0.074 Uiso 0.50 1 calc PR C 1
H32B H 0.1355 0.8270 0.3039 0.074 Uiso 0.50 1 calc PR C 1
C30' C 0.2329(5) 0.7972(3) 0.4177(3) 0.0785(17) Uani 0.50 1 d PD C 2
H30C H 0.2049 0.8047 0.4552 0.094 Uiso 0.50 1 calc PR C 2
H30D H 0.2887 0.7519 0.4255 0.094 Uiso 0.50 1 calc PR C 2
C31' C 0.1413(6) 0.7977(3) 0.3836(2) 0.0787(17) Uani 0.50 1 d PD C 2
H31C H 0.1339 0.7473 0.3925 0.094 Uiso 0.50 1 calc PR C 2
H31D H 0.0718 0.8238 0.3967 0.094 Uiso 0.50 1 calc PR C 2
C32' C 0.1617(5) 0.8331(3) 0.3182(2) 0.0616(12) Uani 0.50 1 d PDU C 2
H32C H 0.1975 0.7975 0.2992 0.074 Uiso 0.50 1 calc PR C 2
H32D H 0.0938 0.8622 0.2989 0.074 Uiso 0.50 1 calc PR C 2

loop_
_atom_site_aniso_label
_atom_site_aniso_U_11
_atom_site_aniso_U_22
_atom_site_aniso_U_33
_atom_site_aniso_U_23
_atom_site_aniso_U_13
_atom_site_aniso_U_12
Y1A 0.02946(13) 0.02699(13) 0.03035(14) -0.01062(10) -0.00445(11) -0.00912(11)
Si1A 0.0358(4) 0.0385(4) 0.0457(4) -0.0212(3) -0.0108(4) -0.0023(4)
Si2A 0.0422(4) 0.0311(4) 0.0390(4) -0.0135(3) 0.0003(4) -0.0097(4)
N1A 0.0306(11) 0.0267(11) 0.0252(11) -0.0037(9) -0.0087(9) -0.0124(9)
N2A 0.0400(12) 0.0309(11) 0.0278(11) -0.0096(9) -0.0076(9) -0.0138(10)
C1A 0.0344(14) 0.0291(14) 0.0370(15) -0.0109(11) -0.0047(12) -0.0145(11)
C2A 0.0341(14) 0.0301(14) 0.0348(15) -0.0086(11) -0.0100(12) -0.0105(12)
C3A 0.0407(15) 0.0371(15) 0.0431(16) -0.0134(12) -0.0126(13) -0.0116(13)
C4A 0.0601(18) 0.0336(15) 0.0502(17) -0.0117(13) -0.0244(14) -0.0097(14)
C5A 0.0330(13) 0.0302(13) 0.0229(13) -0.0042(10) -0.0041(11) -0.0182(11)
C6A 0.0345(14) 0.0267(13) 0.0281(14) -0.0053(11) -0.0052(11) -0.0135(11)
C7A 0.0437(15) 0.0352(14) 0.0233(13) -0.0092(11) -0.0064(12) -0.0137(12)
C8A 0.0408(15) 0.0395(15) 0.0317(14) -0.0091(12) -0.0121(12) -0.0155(12)
C9A 0.0359(15) 0.0402(15) 0.0378(16) -0.0071(12) -0.0061(13) -0.0146(12)
C10A 0.0353(14) 0.0328(14) 0.0257(14) -0.0051(11) -0.0063(11) -0.0153(12)
C11A 0.0389(15) 0.0403(15) 0.0358(15) -0.0137(12) -0.0037(12) -0.0144(13)
C12A 0.0488(19) 0.115(2) 0.104(2) -0.0821(18) 0.0017(17) -0.0188(18)
C13A 0.0373(16) 0.069(2) 0.0487(19) 0.0013(16) -0.0012(14) -0.0200(15)
C14A 0.0321(14) 0.0436(15) 0.0315(14) -0.0132(12) -0.0013(12) -0.0142(12)
C15A 0.0491(18) 0.0525(18) 0.0410(17) -0.0134(14) -0.0045(14) -0.0084(15)
C16A 0.0393(15) 0.0578(17) 0.0372(16) -0.0143(13) -0.0026(13) -0.0192(14)
C17A 0.0429(14) 0.0238(13) 0.0278(14) -0.0060(10) -0.0084(12) -0.0153(11)
C18A 0.0396(15) 0.0391(15) 0.0297(14) -0.0089(12) -0.0074(12) -0.0146(12)
C19A 0.0477(16) 0.0521(16) 0.0267(15) -0.0112(12) -0.0014(13) -0.0213(14)
C20A 0.0548(17) 0.0531(17) 0.0317(15) -0.0132(12) -0.0106(13) -0.0234(14)
C21A 0.0395(15) 0.0372(15) 0.0340(15) -0.0108(12) -0.0058(12) -0.0171(12)
C22A 0.0348(14) 0.0277(13) 0.0294(14) -0.0096(11) -0.0105(11) -0.0097(11)
C23A 0.0444(15) 0.0495(16) 0.0253(14) -0.0105(12) -0.0010(12) -0.0235(13)
C24A 0.0356(16) 0.0620(18) 0.0516(18) -0.0184(14) 0.0002(14) -0.0173(14)
C25A 0.0542(18) 0.0574(18) 0.0532(18) -0.0143(15) -0.0063(15) -0.0266(15)
C26A 0.0315(14) 0.0367(14) 0.0359(14) -0.0190(11) -0.0024(11) -0.0122(12)
C27A 0.0534(17) 0.0392(15) 0.0363(15) -0.0178(12) 0.0035(13) -0.0178(13)
C28A 0.0362(15) 0.0528(16) 0.0543(17) -0.0240(13) -0.0062(13) -0.0160(13)
C29A 0.0378(15) 0.0429(14) 0.0330(14) -0.0161(12) -0.0026(12) -0.0117(12)
C30A 0.0452(18) 0.0598(18) 0.078(2) -0.0414(15) -0.0058(16) 0.0015(15)
C31A 0.0527(19) 0.0401(17) 0.104(2) -0.0298(16) -0.0248(18) -0.0006(15)
C32A 0.067(2) 0.060(2) 0.0511(18) -0.0229(15) -0.0207(16) 0.0152(17)
C33A 0.0464(17) 0.0450(16) 0.0345(15) -0.0128(13) -0.0009(13) -0.0073(14)
C34A 0.0637(19) 0.0472(17) 0.0527(18) -0.0239(14) -0.0102(15) -0.0089(15)
C35A 0.065(2) 0.0457(18) 0.068(2) -0.0222(15) -0.0164(17) -0.0011(16)
C36A 0.070(2) 0.056(2) 0.088(2) -0.0289(17) 0.0306(19) -0.0180(17)
Y1B 0.02381(13) 0.02534(13) 0.02766(13) -0.01208(10) -0.00265(10) -0.00544(10)
Si1B 0.0350(4) 0.0275(4) 0.0408(4) -0.0165(3) -0.0043(3) -0.0053(3)
Si2B 0.0362(4) 0.0328(4) 0.0418(4) -0.0187(3) 0.0075(3) -0.0061(3)
N1B 0.0189(10) 0.0261(10) 0.0294(11) -0.0126(8) -0.0070(8) -0.0033(8)
N2B 0.0241(10) 0.0278(10) 0.0240(10) -0.0122(8) -0.0025(9) -0.0079(9)
C1B 0.0216(12) 0.0237(12) 0.0247(13) -0.0105(10) -0.0023(10) -0.0031(10)
C2B 0.0224(12) 0.0241(12) 0.0241(13) -0.0111(10) -0.0024(10) -0.0060(10)
C3B 0.0309(14) 0.0336(14) 0.0310(14) -0.0161(11) -0.0051(11) -0.0023(12)
C4B 0.0293(14) 0.0274(13) 0.0320(14) -0.0154(10) -0.0005(11) -0.0060(11)
C5B 0.0258(13) 0.0320(13) 0.0257(13) -0.0160(10) -0.0038(11) 0.0002(11)
C6B 0.0271(13) 0.0299(14) 0.0286(13) -0.0120(11) -0.0083(11) -0.0017(11)
C7B 0.0417(16) 0.0307(15) 0.0347(15) -0.0084(12) -0.0099(13) -0.0032(13)
C8B 0.0507(17) 0.0386(15) 0.0306(15) -0.0113(12) -0.0149(13) -0.0051(14)
C9B 0.0330(15) 0.0417(15) 0.0426(15) -0.0228(12) -0.0145(12) -0.0010(12)
C10B 0.0265(13) 0.0269(13) 0.0312(14) -0.0144(11) -0.0027(11) -0.0038(11)
C11B 0.0404(15) 0.0266(14) 0.0296(14) -0.0072(11) -0.0078(12) -0.0063(12)
C12B 0.0455(16) 0.0314(15) 0.0364(15) -0.0076(12) -0.0080(13) -0.0046(13)
C13B 0.0440(16) 0.0348(16) 0.0507(18) -0.0087(13) -0.0063(14) -0.0119(13)
C14B 0.0332(14) 0.0417(15) 0.0335(14) -0.0181(11) -0.0075(11) -0.0132(12)
C15B 0.0603(18) 0.0361(15) 0.0491(17) -0.0177(13) -0.0165(14) -0.0146(14)
C16B 0.0507(18) 0.0634(19) 0.0521(19) -0.0185(15) 0.0029(15) -0.0262(15)
C17B 0.0183(12) 0.0306(13) 0.0324(13) -0.0187(10) -0.0013(10) -0.0012(11)
C18B 0.0296(13) 0.0287(13) 0.0273(13) -0.0135(10) -0.0027(11) -0.0073(11)
C19B 0.0389(14) 0.0291(13) 0.0315(14) -0.0125(11) -0.0021(12) -0.0135(12)
C20B 0.0355(14) 0.0371(14) 0.0324(14) -0.0183(11) -0.0068(12) -0.0097(12)
C21B 0.0346(14) 0.0304(14) 0.0242(13) -0.0126(11) -0.0053(11) -0.0034(12)
C22B 0.0256(13) 0.0271(13) 0.0251(13) -0.0145(10) 0.0004(11) -0.0043(11)
C23B 0.0454(16) 0.0326(14) 0.0288(14) -0.0097(11) -0.0061(12) -0.0120(12)
C24B 0.0560(19) 0.0415(18) 0.0458(18) -0.0057(14) -0.0071(15) -0.0020(15)
C25B 0.071(2) 0.0631(19) 0.0343(17) -0.0059(14) 0.0004(15) -0.0319(16)
C26B 0.0358(14) 0.0272(13) 0.0270(13) -0.0130(10) -0.0078(11) -0.0060(11)
C27B 0.0421(16) 0.0367(15) 0.0409(16) -0.0155(12) 0.0027(13) -0.0127(13)
C28B 0.0508(17) 0.0302(14) 0.0351(15) -0.0115(12) -0.0078(13) -0.0052(13)
C29B 0.0346(14) 0.0330(14) 0.0337(15) -0.0110(11) -0.0031(12) -0.0111(11)
C30B 0.0422(17) 0.0510(16) 0.0640(18) -0.0347(14) -0.0075(14) -0.0032(14)
C31B 0.0365(15) 0.0418(15) 0.0512(16) -0.0268(13) -0.0087(13) 0.0028(13)
C32B 0.065(2) 0.0357(18) 0.070(2) -0.0096(16) 0.0064(18) 0.0009(16)
C33B 0.0312(14) 0.0383(14) 0.0358(15) -0.0183(11) -0.0006(12) -0.0117(12)
C34B 0.0474(18) 0.0505(19) 0.0506(19) -0.0088(15) -0.0012(15) -0.0022(15)
C35B 0.0560(19) 0.0338(18) 0.109(3) -0.0211(17) 0.0328(19) 0.0001(15)
C36B 0.109(2) 0.0767(19) 0.0603(19) -0.0426(15) 0.0334(18) -0.0607(18)
Li1 0.053(3) 0.037(3) 0.043(3) -0.019(2) -0.005(2) -0.006(2)
O1S 0.0523(11) 0.0289(9) 0.0348(10) -0.0141(8) 0.0042(8) -0.0118(8)
C1S 0.088(2) 0.0488(18) 0.0487(18) -0.0215(14) 0.0149(17) -0.0274(17)
C2S 0.0566(19) 0.0534(18) 0.0382(17) -0.0160(14) -0.0006(14) -0.0108(15)
C3S 0.0576(18) 0.0408(16) 0.0406(16) -0.0209(12) -0.0100(14) -0.0096(14)
C4S 0.0481(16) 0.0317(14) 0.0481(17) -0.0186(12) -0.0030(13) -0.0115(13)
O2S 0.0521(11) 0.0339(10) 0.0327(10) -0.0149(8) -0.0049(8) -0.0099(8)
C5S 0.0489(17) 0.0398(15) 0.0479(16) -0.0275(12) -0.0098(13) -0.0071(13)
C6S 0.0339(15) 0.0305(14) 0.0454(16) -0.0165(12) -0.0006(12) -0.0077(12)
C7S 0.0351(15) 0.0456(16) 0.0367(15) -0.0186(12) -0.0005(12) -0.0103(13)
C8S 0.0470(16) 0.0378(15) 0.0340(15) -0.0204(12) -0.0054(12) -0.0084(13)
O3S 0.0400(11) 0.0468(16) 0.0383(11) -0.0195(10) -0.0050(9) -0.0090(11)
C9S 0.060(2) 0.060(2) 0.0413(18) -0.0253(16) 0.0095(16) -0.0042(18)
C10S 0.0375(19) 0.047(2) 0.050(2) -0.0182(16) -0.0103(17) 0.0027(16)
C11S 0.056(2) 0.053(2) 0.0399(18) -0.0126(17) -0.0099(16) -0.0048(18)
C12S 0.0398(17) 0.0388(17) 0.0354(15) -0.0067(12) -0.0075(13) -0.0012(14)
O3' 0.0400(11) 0.0468(16) 0.0383(11) -0.0195(10) -0.0050(9) -0.0090(11)
C9' 0.060(2) 0.060(2) 0.0413(18) -0.0253(16) 0.0095(16) -0.0042(18)
C10' 0.0375(19) 0.047(2) 0.050(2) -0.0182(16) -0.0103(17) 0.0027(16)
C11' 0.056(2) 0.053(2) 0.0399(18) -0.0126(17) -0.0099(16) -0.0048(18)
C12' 0.0398(17) 0.0388(17) 0.0354(15) -0.0067(12) -0.0075(13) -0.0012(14)
O4S 0.0583(12) 0.0326(10) 0.0505(11) -0.0195(8) -0.0211(9) -0.0007(9)
C13S 0.061(2) 0.0344(17) 0.0544(19) -0.0117(14) -0.0077(16) -0.0010(15)
C14S 0.059(2) 0.056(2) 0.053(2) -0.0128(16) -0.0039(16) -0.0083(17)
C15S 0.103(2) 0.0540(18) 0.0412(18) -0.0177(14) -0.0062(17) -0.0365(17)
C16S 0.0638(19) 0.0521(18) 0.0483(18) -0.0116(14) -0.0147(15) -0.0200(16)
Li2 0.048(3) 0.049(3) 0.053(3) -0.019(2) -0.001(2) -0.022(2)
O5S 0.0405(11) 0.0943(14) 0.0294(10) -0.0228(10) 0.0015(8) -0.0166(10)
C17S 0.0465(17) 0.0676(19) 0.0349(16) -0.0166(13) 0.0029(13) -0.0231(15)
C18S 0.0570(18) 0.0329(15) 0.0495(17) -0.0133(13) 0.0011(14) -0.0177(14)
C19S 0.0545(18) 0.0404(17) 0.0574(19) -0.0157(14) -0.0142(15) -0.0074(14)
C20S 0.069(2) 0.077(2) 0.0456(18) -0.0237(15) -0.0110(15) -0.0238(17)
O6S 0.0391(11) 0.0399(11) 0.0739(13) -0.0236(9) -0.0169(10) -0.0019(9)
C21S 0.0439(17) 0.0428(17) 0.0592(19) -0.0213(14) -0.0097(15) 0.0037(14)
C22S 0.0464(18) 0.0422(17) 0.0631(19) -0.0212(14) -0.0020(15) -0.0092(14)
C23S 0.0430(18) 0.0505(18) 0.084(2) -0.0276(16) -0.0091(16) -0.0062(15)
C24S 0.0505(18) 0.058(2) 0.108(3) -0.0322(18) -0.0334(18) -0.0082(16)
O7S 0.0682(13) 0.0943(14) 0.0555(12) -0.0423(10) 0.0262(10) -0.0467(11)
C25S 0.089(2) 0.085(2) 0.082(2) -0.0581(17) 0.0279(19) -0.0444(19)
C26S 0.080(2) 0.0584(19) 0.0571(19) -0.0337(15) 0.0060(17) -0.0127(17)
C27S 0.051(2) 0.0491(19) 0.0581(19) -0.0211(15) 0.0103(17) -0.0109(17)
C28S 0.056(2) 0.070(2) 0.054(2) -0.0121(16) 0.0009(17) -0.0194(17)
C27' 0.051(2) 0.0491(19) 0.0581(19) -0.0211(15) 0.0103(17) -0.0109(17)
C28' 0.056(2) 0.070(2) 0.054(2) -0.0121(16) 0.0009(17) -0.0194(17)
O8S 0.0738(14) 0.0489(12) 0.0583(13) -0.0156(10) 0.0012(11) -0.0253(11)
C29S 0.079(2) 0.057(2) 0.0570(19) -0.0167(16) -0.0072(17) -0.0114(18)
C30S 0.068(4) 0.043(3) 0.081(3) 0.008(2) -0.010(3) 0.025(3)
C31S 0.134(4) 0.024(3) 0.069(3) 0.001(2) 0.000(3) -0.033(3)
C32S 0.068(2) 0.0532(19) 0.0635(19) -0.0209(15) -0.0005(17) -0.0136(17)
C30' 0.068(4) 0.043(3) 0.081(3) 0.008(2) -0.010(3) 0.025(3)
C31' 0.134(4) 0.024(3) 0.069(3) 0.001(2) 0.000(3) -0.033(3)
C32' 0.068(2) 0.0532(19) 0.0635(19) -0.0209(15) -0.0005(17) -0.0136(17)

loop_
_atom_type_symbol
_atom_type_description
_atom_type_scat_dispersion_real
_atom_type_scat_dispersion_imag
_atom_type_scat_source
C C 0.0033 0.0016 'International Tables Vol C Tables 4.2.6.8 and 6.1.1.4'
H H 0.0000 0.0000 'International Tables Vol C Tables 4.2.6.8 and 6.1.1.4'
N N 0.0061 0.0033 'International Tables Vol C Tables 4.2.6.8 and 6.1.1.4'
O O 0.0106 0.0060 'International Tables Vol C Tables 4.2.6.8 and 6.1.1.4'
Si Si 0.0817 0.0704 'International Tables Vol C Tables 4.2.6.8 and 6.1.1.4'
Y Y -2.7962 3.5667 'International Tables Vol C Tables 4.2.6.8 and 6.1.1.4'
Li Li -0.0003 0.0001 'International Tables Vol C Tables 4.2.6.8 and 6.1.1.4'

loop_
_geom_angle_atom_site_label_1
_geom_angle_atom_site_label_2
_geom_angle_atom_site_label_3
_geom_angle
N1A Y1A N2A 81.47(7)
N1A Y1A C29A 118.09(8)
N2A Y1A C29A 115.39(7)
N1A Y1A C33A 108.58(8)
N2A Y1A C33A 125.70(8)
C29A Y1A C33A 106.16(8)
N1A Y1A C2A 58.25(7)
N2A Y1A C2A 31.75(8)
C29A Y1A C2A 105.10(7)
C33A Y1A C2A 148.52(8)
N1A Y1A C1A 31.20(6)
N2A Y1A C1A 58.54(8)
C29A Y1A C1A 106.40(8)
C33A Y1A C1A 138.21(8)
C2A Y1A C1A 29.19(7)
C29A Si1A C32A 112.22(13)
C29A Si1A C31A 110.95(12)
C32A Si1A C31A 108.29(14)
C29A Si1A C30A 114.41(12)
C32A Si1A C30A 105.50(13)
C31A Si1A C30A 104.99(14)
C33A Si2A C36A 109.98(13)
C33A Si2A C34A 111.49(13)
C36A Si2A C34A 108.51(14)
C33A Si2A C35A 116.01(13)
C36A Si2A C35A 105.37(14)
C34A Si2A C35A 105.05(13)
C5A N1A C1A 117.45(19)
C5A N1A Y1A 145.32(14)
C1A N1A Y1A 95.46(14)
C17A N2A C2A 117.71(18)
C17A N2A Y1A 145.22(16)
C2A N2A Y1A 94.15(14)
C2A C1A N1A 121.5(2)
C2A C1A C3A 121.2(2)
N1A C1A C3A 117.2(2)
C2A C1A Y1A 75.05(14)
N1A C1A Y1A 53.34(11)
C3A C1A Y1A 146.34(17)
C1A C2A N2A 122.0(2)
C1A C2A C4A 120.3(2)
N2A C2A C4A 117.0(2)
C1A C2A Y1A 75.76(13)
N2A C2A Y1A 54.09(10)
C4A C2A Y1A 140.92(17)
C10A C5A C6A 120.1(2)
C10A C5A N1A 119.8(2)
C6A C5A N1A 120.0(2)
C7A C6A C5A 118.7(2)
C7A C6A C11A 120.0(2)
C5A C6A C11A 121.3(2)
C6A C7A C8A 121.8(2)
C9A C8A C7A 119.2(2)
C8A C9A C10A 121.5(2)
C9A C10A C5A 118.6(2)
C9A C10A C14A 119.7(2)
C5A C10A C14A 121.7(2)
C6A C11A C13A 112.9(2)
C6A C11A C12A 114.1(2)
C13A C11A C12A 109.6(2)
C10A C14A C15A 112.6(2)
C10A C14A C16A 111.2(2)
C15A C14A C16A 109.7(2)
C18A C17A N2A 122.4(2)
C18A C17A C22A 118.8(2)
N2A C17A C22A 118.7(2)
C19A C18A C17A 119.3(2)
C19A C18A C23A 118.6(2)
C17A C18A C23A 121.8(2)
C20A C19A C18A 121.7(2)
C21A C20A C19A 118.6(3)
C20A C21A C22A 122.3(3)
C21A C22A C17A 119.3(2)
C21A C22A C26A 121.6(2)
C17A C22A C26A 119.1(2)
C24A C23A C25A 111.0(2)
C24A C23A C18A 110.0(2)
C25A C23A C18A 112.7(2)
C22A C26A C27A 110.51(19)
C22A C26A C28A 114.8(2)
C27A C26A C28A 109.4(2)
Si1A C29A Y1A 130.03(12)
Si2A C33A Y1A 123.87(12)
N1B Y1B N2B 82.09(7)
N1B Y1B C33B 113.97(7)
N2B Y1B C33B 117.94(8)
N1B Y1B C29B 117.04(8)
N2B Y1B C29B 120.00(7)
C33B Y1B C29B 105.09(8)
N1B Y1B C1B 32.13(6)
N2B Y1B C1B 58.98(7)
C33B Y1B C1B 142.58(7)
C29B Y1B C1B 107.11(7)
N1B Y1B C2B 59.00(7)
N2B Y1B C2B 31.75(7)
C33B Y1B C2B 144.42(7)
C29B Y1B C2B 108.60(7)
C1B Y1B C2B 29.41(7)
C29B Si1B C30B 111.30(12)
C29B Si1B C31B 111.63(12)
C30B Si1B C31B 107.09(12)
C29B Si1B C32B 114.97(12)
C30B Si1B C32B 106.72(13)
C31B Si1B C32B 104.59(13)
C33B Si2B C36B 109.81(13)
C33B Si2B C35B 116.25(12)
C36B Si2B C35B 106.41(15)
C33B Si2B C34B 109.97(12)
C36B Si2B C34B 107.31(13)
C35B Si2B C34B 106.69(13)
C5B N1B C1B 118.01(18)
C5B N1B Y1B 147.70(15)
C1B N1B Y1B 93.74(12)
C17B N2B C2B 117.14(18)
C17B N2B Y1B 143.24(14)
C2B N2B Y1B 93.63(13)
C2B C1B N1B 121.8(2)
C2B C1B C3B 121.4(2)
N1B C1B C3B 115.8(2)
C2B C1B Y1B 75.91(13)
N1B C1B Y1B 54.13(10)
C3B C1B Y1B 138.05(15)
C1B C2B N2B 122.2(2)
C1B C2B C4B 120.9(2)
N2B C2B C4B 116.5(2)
C1B C2B Y1B 74.67(13)
N2B C2B Y1B 54.62(10)
C4B C2B Y1B 143.87(14)
N1B C5B C10B 119.5(2)
N1B C5B C6B 121.8(2)
C10B C5B C6B 118.6(2)
C7B C6B C5B 119.3(2)
C7B C6B C11B 119.6(2)
C5B C6B C11B 121.1(2)
C8B C7B C6B 121.5(2)
C9B C8B C7B 119.6(2)
C8B C9B C10B 121.8(2)
C9B C10B C5B 119.1(2)
C9B C10B C14B 120.7(2)
C5B C10B C14B 120.2(2)
C6B C11B C12B 112.4(2)
C6B C11B C13B 111.8(2)
C12B C11B C13B 109.74(19)
C10B C14B C16B 111.6(2)
C10B C14B C15B 113.3(2)
C16B C14B C15B 110.1(2)
C18B C17B C22B 119.0(2)
C18B C17B N2B 121.34(19)
C22B C17B N2B 119.6(2)
C19B C18B C17B 119.3(2)
C19B C18B C23B 120.2(2)
C17B C18B C23B 120.4(2)
C20B C19B C18B 121.2(2)
C19B C20B C21B 120.3(2)
C20B C21B C22B 120.8(2)
C21B C22B C17B 119.4(2)
C21B C22B C26B 120.0(2)
C17B C22B C26B 120.6(2)
C25B C23B C18B 114.3(2)
C25B C23B C24B 109.4(2)
C18B C23B C24B 109.1(2)
C22B C26B C28B 115.2(2)
C22B C26B C27B 110.36(19)
C28B C26B C27B 109.31(19)
Si1B C29B Y1B 129.35(12)
Si2B C33B Y1B 119.22(11)
O3' Li1 O2S 111.4(3)
O3' Li1 O1S 104.8(3)
O2S Li1 O1S 114.8(2)
O3' Li1 O4S 101.3(2)
O2S Li1 O4S 109.7(2)
O1S Li1 O4S 113.8(2)
O3' Li1 O3S 15.67(16)
O2S Li1 O3S 98.1(2)
O1S Li1 O3S 104.6(3)
O4S Li1 O3S 114.7(3)
C1S O1S C4S 109.17(19)
C1S O1S Li1 127.4(2)
C4S O1S Li1 121.83(19)
O1S C1S C2S 107.7(2)
C1S C2S C3S 102.2(2)
C4S C3S C2S 102.5(2)
O1S C4S C3S 105.30(18)
C8S O2S C5S 109.05(17)
C8S O2S Li1 126.2(2)
C5S O2S Li1 119.8(2)
O2S C5S C6S 106.2(2)
C5S C6S C7S 101.93(19)
C8S C7S C6S 102.2(2)
O2S C8S C7S 105.7(2)
C12S O3S C9S 99.5(4)
C12S O3S Li1 119.8(3)
C9S O3S Li1 117.7(4)
O3S C9S C10S 103.2(4)
C11S C10S C9S 103.2(5)
C10S C11S C12S 102.1(5)
O3S C12S C11S 95.9(4)
C12' O3' C9' 105.3(4)
C12' O3' Li1 142.3(4)
C9' O3' Li1 108.8(3)
C10' C9' O3' 90.4(4)
C9' C10' C11' 100.9(4)
C12' C11' C10' 101.0(5)
O3' C12' C11' 110.5(5)
C16S O4S C13S 109.6(2)
C16S O4S Li1 131.1(2)
C13S O4S Li1 118.2(2)
O4S C13S C14S 104.5(2)
C13S C14S C15S 102.0(2)
C14S C15S C16S 103.3(2)
O4S C16S C15S 105.1(2)
O7S Li2 O6S 111.1(2)
O7S Li2 O8S 117.7(3)
O6S Li2 O8S 111.4(3)
O7S Li2 O5S 106.4(2)
O6S Li2 O5S 104.9(2)
O8S Li2 O5S 104.2(2)
C20S O5S C17S 110.0(2)
C20S O5S Li2 129.1(2)
C17S O5S Li2 120.9(2)
O5S C17S C18S 106.2(2)
C19S C18S C17S 103.2(2)
C20S C19S C18S 103.2(2)
O5S C20S C19S 107.2(2)
C24S O6S C21S 108.8(2)
C24S O6S Li2 127.6(2)
C21S O6S Li2 122.5(2)
O6S C21S C22S 104.5(2)
C23S C22S C21S 100.7(2)
C24S C23S C22S 103.6(2)
O6S C24S C23S 106.8(2)
C28' O7S C25S 108.7(3)
C28' O7S C28S 25.6(3)
C25S O7S C28S 107.9(3)
C28' O7S Li2 119.5(3)
C25S O7S Li2 127.8(2)
C28S O7S Li2 124.2(3)
O7S C25S C26S 107.8(2)
C27S C26S C25S 105.0(3)
C27S C26S C27' 24.8(3)
C25S C26S C27' 102.2(3)
C26S C27S C28S 114.8(5)
O7S C28S C27S 102.1(5)
C28' C27' C26S 102.4(5)
O7S C28' C27' 113.6(6)
C32S O8S C29S 101.7(3)
C32S O8S C32' 22.5(3)
C29S O8S C32' 115.1(3)
C32S O8S Li2 132.2(3)
C29S O8S Li2 125.7(2)
C32' O8S Li2 114.5(3)
O8S C29S C30S 104.0(3)
O8S C29S C30' 108.5(4)
C30S C29S C30' 19.2(3)
C29S C30S C31S 106.5(5)
C32S C31S C30S 96.3(5)
O8S C32S C31S 116.2(5)
C29S C30' C31' 99.3(4)
C32' C31' C30' 112.3(5)
O8S C32' C31' 98.6(5)

loop_
_geom_bond_atom_site_label_1
_geom_bond_atom_site_label_2
_geom_bond_distance
Y1A N1A 2.2000(19)
Y1A N2A 2.2100(18)
Y1A C29A 2.445(2)
Y1A C33A 2.454(2)
Y1A C2A 2.721(2)
Y1A C1A 2.730(2)
Si1A C29A 1.819(2)
Si1A C32A 1.852(3)
Si1A C31A 1.871(3)
Si1A C30A 1.888(3)
Si2A C33A 1.827(3)
Si2A C36A 1.869(3)
Si2A C34A 1.870(3)
Si2A C35A 1.875(3)
N1A C5A 1.417(3)
N1A C1A 1.421(3)
N2A C17A 1.411(3)
N2A C2A 1.436(3)
C1A C2A 1.373(3)
C1A C3A 1.511(3)
C2A C4A 1.519(3)
C5A C10A 1.410(3)
C5A C6A 1.411(3)
C6A C7A 1.383(3)
C6A C11A 1.511(3)
C7A C8A 1.383(3)
C8A C9A 1.380(3)
C9A C10A 1.393(3)
C10A C14A 1.522(3)
C11A C13A 1.512(3)
C11A C12A 1.531(4)
C14A C15A 1.524(3)
C14A C16A 1.531(3)
C17A C18A 1.409(3)
C17A C22A 1.423(3)
C18A C19A 1.390(3)
C18A C23A 1.541(3)
C19A C20A 1.389(4)
C20A C21A 1.376(3)
C21A C22A 1.380(3)
C22A C26A 1.518(3)
C23A C24A 1.518(3)
C23A C25A 1.521(3)
C26A C27A 1.533(3)
C26A C28A 1.535(3)
Y1B N1B 2.1863(18)
Y1B N2B 2.2120(19)
Y1B C33B 2.439(2)
Y1B C29B 2.448(2)
Y1B C1B 2.692(2)
Y1B C2B 2.708(2)
Si1B C29B 1.832(2)
Si1B C30B 1.868(3)
Si1B C31B 1.879(3)
Si1B C32B 1.887(3)
Si2B C33B 1.820(2)
Si2B C36B 1.872(3)
Si2B C35B 1.877(3)
Si2B C34B 1.877(3)
N1B C5B 1.406(3)
N1B C1B 1.435(3)
N2B C17B 1.424(3)
N2B C2B 1.428(3)
C1B C2B 1.371(3)
C1B C3B 1.525(3)
C2B C4B 1.517(3)
C5B C10B 1.421(3)
C5B C6B 1.422(3)
C6B C7B 1.395(3)
C6B C11B 1.518(4)
C7B C8B 1.376(4)
C8B C9B 1.370(3)
C9B C10B 1.396(3)
C10B C14B 1.509(3)
C11B C12B 1.527(3)
C11B C13B 1.534(3)
C14B C16B 1.524(3)
C14B C15B 1.545(4)
C17B C18B 1.416(3)
C17B C22B 1.418(3)
C18B C19B 1.392(3)
C18B C23B 1.522(3)
C19B C20B 1.375(3)
C20B C21B 1.378(3)
C21B C22B 1.392(3)
C22B C26B 1.506(3)
C23B C25B 1.521(3)
C23B C24B 1.529(3)
C26B C28B 1.536(3)
C26B C27B 1.538(3)
Li1 O3' 1.900(6)
Li1 O2S 1.924(4)
Li1 O1S 1.928(5)
Li1 O4S 1.931(5)
Li1 O3S 1.964(6)
O1S C1S 1.415(3)
O1S C4S 1.447(3)
C1S C2S 1.500(4)
C2S C3S 1.514(4)
C3S C4S 1.501(3)
O2S C8S 1.438(3)
O2S C5S 1.451(3)
C5S C6S 1.506(3)
C6S C7S 1.516(3)
C7S C8S 1.510(3)
O3S C12S 1.479(7)
O3S C9S 1.529(6)
C9S C10S 1.539(6)
C10S C11S 1.336(8)
C11S C12S 1.512(8)
O3' C12' 1.367(8)
O3' C9' 1.653(6)
C9' C10' 1.563(6)
C10' C11' 1.649(8)
C11' C12' 1.465(8)
O4S C16S 1.442(3)
O4S C13S 1.444(3)
C13S C14S 1.488(4)
C14S C15S 1.513(4)
C15S C16S 1.538(4)
Li2 O7S 1.879(5)
Li2 O6S 1.909(5)
Li2 O8S 1.918(5)
Li2 O5S 1.924(5)
O5S C20S 1.417(3)
O5S C17S 1.425(3)
C17S C18S 1.511(3)
C18S C19S 1.503(4)
C19S C20S 1.488(4)
O6S C24S 1.436(3)
O6S C21S 1.456(3)
C21S C22S 1.524(4)
C22S C23S 1.511(4)
C23S C24S 1.462(4)
O7S C28' 1.396(6)
O7S C25S 1.449(4)
O7S C28S 1.467(6)
C25S C26S 1.493(4)
C26S C27S 1.347(7)
C26S C27' 1.628(7)
C27S C28S 1.473(7)
C27' C28' 1.421(7)
O8S C32S 1.413(5)
O8S C29S 1.419(3)
O8S C32' 1.457(6)
C29S C30S 1.513(6)
C29S C30' 1.514(6)
C30S C31S 1.528(7)
C31S C32S 1.507(6)
C30' C31' 1.525(7)
C31' C32' 1.509(6)
